data_7052788
loop_
_publ_author_name
'Bond, Andrew D.'
'Sanders, Jeremy K. M.'
'Stulz, Eugen'

_publ_section_title
;
 Ruthenium(ii) and rhodium(iii) porphyrin phosphine complexes: influence
 of substitution pattern on structure and electronic properties
;
_journal_issue 11
_journal_name_full 'New Journal of Chemistry'
_journal_page_first 2691
_journal_paper_doi 10.1039/c1nj20598f
_journal_volume 35
_journal_year 2011
_chemical_formula_moiety 'C84 H74 N4 P2 Rh +, I -, C H2 Cl2'
_chemical_formula_sum 'C85 H76 Cl2 I N4 P2 Rh'
_chemical_formula_weight 1516.15
_space_group_IT_number 15
_symmetry_cell_setting monoclinic
_symmetry_space_group_name_Hall '-C 2yc'
_symmetry_space_group_name_H-M 'C 1 2/c 1'
_atom_sites_solution_hydrogens geom
_atom_sites_solution_primary direct
_atom_sites_solution_secondary difmap
_audit_creation_method SHELXL-97
_cell_angle_alpha 90.00
_cell_angle_beta 94.010(2)
_cell_angle_gamma 90.00
_cell_formula_units_Z 4
_cell_length_a 26.5305(5)
_cell_length_b 12.1202(3)
_cell_length_c 22.0169(4)
_cell_measurement_reflns_used 17262
_cell_measurement_temperature 180(2)
_cell_measurement_theta_max 22.46
_cell_measurement_theta_min 1.00
_cell_volume 7062.3(3)
_computing_cell_refinement 'HKL Scalepack (Otwinowski & Minor, 1997)'
_computing_data_collection 'Collect (Nonius, 1998)'
_computing_data_reduction
;
HKL Denzo and Scalepack (Otwinowski & Minor, 1997)
;
_computing_molecular_graphics 'SHELXTL v6.12 (Bruker AXS, 2001)'
_computing_publication_material 'SHELXTL v6.12 (Bruker AXS, 2001)'
_computing_structure_refinement 'SHELXTL v6.12 (Bruker AXS, 2001)'
_computing_structure_solution 'SIR-92 (Altomare et al., 1994)'
_diffrn_ambient_temperature 180(2)
_diffrn_measured_fraction_theta_full 0.994
_diffrn_measured_fraction_theta_max 0.994
_diffrn_measurement_device_type 'Nonius KappaCCD'
_diffrn_measurement_method 'Thin slice \w and \f scans'
_diffrn_radiation_monochromator graphite
_diffrn_radiation_source 'fine-focus sealed tube'
_diffrn_radiation_type MoK\a
_diffrn_radiation_wavelength 0.71073
_diffrn_reflns_av_R_equivalents 0.0593
_diffrn_reflns_av_sigmaI/netI 0.0506
_diffrn_reflns_limit_h_max 28
_diffrn_reflns_limit_h_min -28
_diffrn_reflns_limit_k_max 12
_diffrn_reflns_limit_k_min -13
_diffrn_reflns_limit_l_max 23
_diffrn_reflns_limit_l_min -21
_diffrn_reflns_number 18772
_diffrn_reflns_theta_full 22.48
_diffrn_reflns_theta_max 22.48
_diffrn_reflns_theta_min 3.70
_diffrn_standards_number 0
_exptl_absorpt_coefficient_mu 0.850
_exptl_absorpt_correction_T_max 0.994
_exptl_absorpt_correction_T_min 0.950
_exptl_absorpt_correction_type multi-scan
_exptl_absorpt_process_details 'Sortav Blessing (1995)'
_exptl_crystal_colour red
_exptl_crystal_density_diffrn 1.426
_exptl_crystal_density_method 'not measured'
_exptl_crystal_description plate
_exptl_crystal_F_000 3104
_exptl_crystal_size_max 0.14
_exptl_crystal_size_mid 0.10
_exptl_crystal_size_min 0.02
_refine_diff_density_max 0.688
_refine_diff_density_min -0.736
_refine_diff_density_rms 0.122
_refine_ls_extinction_method none
_refine_ls_goodness_of_fit_ref 1.137
_refine_ls_hydrogen_treatment constr
_refine_ls_matrix_type full
_refine_ls_number_parameters 435
_refine_ls_number_reflns 4581
_refine_ls_number_restraints 0
_refine_ls_restrained_S_all 1.137
_refine_ls_R_factor_all 0.0509
_refine_ls_R_factor_gt 0.0342
_refine_ls_shift/su_max 0.000
_refine_ls_shift/su_mean 0.000
_refine_ls_structure_factor_coef Fsqd
_refine_ls_weighting_details 'calc w=1/[\s^2^(Fo^2^)+(0.0503P)^2^+5.3690P] where P=(Fo^2^+2Fc^2^)/3'
_refine_ls_weighting_scheme calc
_refine_ls_wR_factor_gt 0.0825
_refine_ls_wR_factor_ref 0.0979
_reflns_number_gt 3760
_reflns_number_total 4581
_reflns_threshold_expression I>2\s(I)
_cod_data_source_file c1nj20598f.txt
_cod_data_source_block P2_Rh3
_cod_original_sg_symbol_H-M 'C 2/c'
_cod_database_code 7052788

loop_
_symmetry_equiv_pos_as_xyz
'x, y, z'
'-x, y, -z+1/2'
'x+1/2, y+1/2, z'
'-x+1/2, y+1/2, -z+1/2'
'-x, -y, -z'
'x, -y, z-1/2'
'-x+1/2, -y+1/2, -z'
'x+1/2, -y+1/2, z-1/2'

loop_
_atom_site_label
_atom_site_type_symbol
_atom_site_fract_x
_atom_site_fract_y
_atom_site_fract_z
_atom_site_U_iso_or_equiv
_atom_site_adp_type
_atom_site_occupancy
_atom_site_symmetry_multiplicity
_atom_site_calc_flag
_atom_site_refinement_flags
I1 I 0.0000 0.36173(4) 0.2500 0.04011(16) Uani 1 2 d S
Rh1 Rh 0.2500 0.2500 0.0000 0.01941(15) Uani 1 2 d S
P1 P 0.21238(4) 0.11526(9) 0.06030(4) 0.0243(3) Uani 1 1 d .
N1 N 0.24269(12) 0.1369(3) -0.06933(13) 0.0235(8) Uani 1 1 d .
N2 N 0.32141(12) 0.1899(3) 0.01897(13) 0.0232(8) Uani 1 1 d .
C1 C 0.20010(15) 0.1281(3) -0.10854(16) 0.0244(10) Uani 1 1 d .
C2 C 0.20819(15) 0.0473(3) -0.15481(17) 0.0281(10) Uani 1 1 d .
C3 C 0.25594(15) 0.0068(4) -0.14392(17) 0.0278(10) Uani 1 1 d .
C4 C 0.27764(14) 0.0626(3) -0.08840(16) 0.0227(9) Uani 1 1 d .
C5 C 0.32547(15) 0.0457(3) -0.05955(16) 0.0248(10) Uani 1 1 d .
C6 C 0.34556(14) 0.1038(3) -0.00822(17) 0.0246(10) Uani 1 1 d .
C7 C 0.39544(15) 0.0879(4) 0.02391(17) 0.0301(10) Uani 1 1 d .
C8 C 0.40053(15) 0.1680(4) 0.06759(17) 0.0278(10) Uani 1 1 d .
C9 C 0.35413(14) 0.2300(3) 0.06492(16) 0.0232(9) Uani 1 1 d .
C10 C 0.34384(15) 0.3119(3) 0.10532(17) 0.0254(10) Uani 1 1 d .
H10A H 0.3704 0.3295 0.1349 0.030 Uiso 1 1 calc R
C11 C 0.27949(17) -0.0725(4) -0.18625(19) 0.0414(12) Uani 1 1 d .
H11A H 0.2558 -0.0869 -0.2215 0.062 Uiso 1 1 calc R
H11B H 0.2874 -0.1419 -0.1648 0.062 Uiso 1 1 calc R
H11C H 0.3106 -0.0404 -0.2000 0.062 Uiso 1 1 calc R
C12 C 0.43324(18) -0.0026(5) 0.0168(2) 0.0532(14) Uani 1 1 d .
H12A H 0.4589 -0.0004 0.0510 0.080 Uiso 1 1 calc R
H12B H 0.4495 0.0078 -0.0214 0.080 Uiso 1 1 calc R
H12C H 0.4160 -0.0741 0.0161 0.080 Uiso 1 1 calc R
C13 C 0.17098(16) 0.0206(4) -0.20773(18) 0.0370(11) Uani 1 1 d .
H13A H 0.1363 0.0283 -0.1944 0.044 Uiso 1 1 calc R
H13B H 0.1756 -0.0573 -0.2197 0.044 Uiso 1 1 calc R
C14 C 0.1763(2) 0.0932(5) -0.2626(2) 0.0574(15) Uani 1 1 d .
H14A H 0.1496 0.0754 -0.2941 0.086 Uiso 1 1 calc R
H14B H 0.2094 0.0807 -0.2786 0.086 Uiso 1 1 calc R
H14C H 0.1734 0.1708 -0.2508 0.086 Uiso 1 1 calc R
C15 C 0.44494(16) 0.1919(4) 0.11264(18) 0.0382(12) Uani 1 1 d .
H15A H 0.4498 0.2727 0.1155 0.046 Uiso 1 1 calc R
H15B H 0.4758 0.1598 0.0970 0.046 Uiso 1 1 calc R
C16 C 0.43875(19) 0.1465(5) 0.1760(2) 0.0512(14) Uani 1 1 d .
H16A H 0.4666 0.1727 0.2039 0.077 Uiso 1 1 calc R
H16B H 0.4392 0.0656 0.1747 0.077 Uiso 1 1 calc R
H16C H 0.4065 0.1717 0.1902 0.077 Uiso 1 1 calc R
C17 C 0.35801(14) -0.0409(3) -0.08600(16) 0.0245(10) Uani 1 1 d .
C18 C 0.39345(15) -0.0100(4) -0.12633(17) 0.0302(10) Uani 1 1 d .
H18A H 0.3983 0.0659 -0.1350 0.036 Uiso 1 1 calc R
C19 C 0.42152(17) -0.0888(4) -0.15385(19) 0.0376(11) Uani 1 1 d .
H19A H 0.4458 -0.0675 -0.1813 0.045 Uiso 1 1 calc R
C20 C 0.41414(18) -0.1993(4) -0.1413(2) 0.0421(12) Uani 1 1 d .
H20A H 0.4331 -0.2538 -0.1608 0.051 Uiso 1 1 calc R
C21 C 0.37984(18) -0.2308(4) -0.1011(2) 0.0397(12) Uani 1 1 d .
H21A H 0.3751 -0.3067 -0.0923 0.048 Uiso 1 1 calc R
C22 C 0.35208(17) -0.1513(4) -0.07322(19) 0.0341(11) Uani 1 1 d .
H22A H 0.3286 -0.1730 -0.0449 0.041 Uiso 1 1 calc R
C23 C 0.18266(15) 0.1683(3) 0.12641(17) 0.0261(10) Uani 1 1 d .
C24 C 0.13062(16) 0.1632(4) 0.12962(18) 0.0340(11) Uani 1 1 d .
H24A H 0.1103 0.1273 0.0984 0.041 Uiso 1 1 calc R
C25 C 0.10834(17) 0.2104(4) 0.17847(19) 0.0367(11) Uani 1 1 d .
H25A H 0.0727 0.2068 0.1805 0.044 Uiso 1 1 calc R
C26 C 0.13733(17) 0.2624(4) 0.22397(19) 0.0355(11) Uani 1 1 d .
H26A H 0.1217 0.2943 0.2573 0.043 Uiso 1 1 calc R
C27 C 0.18901(17) 0.2683(4) 0.22152(18) 0.0331(11) Uani 1 1 d .
H27A H 0.2090 0.3044 0.2531 0.040 Uiso 1 1 calc R
C28 C 0.21193(16) 0.2216(4) 0.17277(17) 0.0303(10) Uani 1 1 d .
H28A H 0.2475 0.2259 0.1710 0.036 Uiso 1 1 calc R
C29 C 0.25359(15) 0.0020(4) 0.08604(17) 0.0271(10) Uani 1 1 d .
C30 C 0.24525(18) -0.1050(4) 0.06511(19) 0.0378(11) Uani 1 1 d .
H30A H 0.2167 -0.1207 0.0380 0.045 Uiso 1 1 calc R
C31 C 0.2781(2) -0.1885(4) 0.0833(2) 0.0503(14) Uani 1 1 d .
H31A H 0.2720 -0.2615 0.0689 0.060 Uiso 1 1 calc R
C32 C 0.3200(2) -0.1666(5) 0.1227(2) 0.0501(14) Uani 1 1 d .
H32A H 0.3424 -0.2246 0.1354 0.060 Uiso 1 1 calc R
C33 C 0.32919(18) -0.0602(4) 0.1432(2) 0.0422(12) Uani 1 1 d .
H33A H 0.3581 -0.0448 0.1697 0.051 Uiso 1 1 calc R
C34 C 0.29634(16) 0.0234(4) 0.12517(18) 0.0349(11) Uani 1 1 d .
H34A H 0.3028 0.0964 0.1394 0.042 Uiso 1 1 calc R
C35 C 0.16214(16) 0.0456(4) 0.02130(18) 0.0300(10) Uani 1 1 d .
C36 C 0.12743(17) -0.0067(4) -0.00063(18) 0.0327(10) Uani 1 1 d .
C37 C 0.08700(16) -0.0755(4) -0.02785(19) 0.0344(11) Uani 1 1 d .
C38 C 0.04532(19) -0.1004(5) 0.0048(2) 0.0542(14) Uani 1 1 d .
H38A H 0.0416 -0.0687 0.0437 0.065 Uiso 1 1 calc R
C39 C 0.0090(2) -0.1732(5) -0.0212(3) 0.0721(19) Uani 1 1 d .
H39A H -0.0196 -0.1916 0.0005 0.086 Uiso 1 1 calc R
C40 C 0.0142(2) -0.2189(5) -0.0781(3) 0.0679(18) Uani 1 1 d .
H40A H -0.0104 -0.2690 -0.0952 0.082 Uiso 1 1 calc R
C41 C 0.0545(2) -0.1916(5) -0.1089(3) 0.0707(18) Uani 1 1 d .
H41A H 0.0579 -0.2220 -0.1481 0.085 Uiso 1 1 calc R
C42 C 0.0908(2) -0.1208(5) -0.0846(2) 0.0546(14) Uani 1 1 d .
H42A H 0.1188 -0.1028 -0.1072 0.065 Uiso 1 1 calc R
C100 C 0.0000 0.0335(9) 0.2500 0.143(5) Uani 1 2 d S
H10B H -0.0294 0.0819 0.2394 0.171 Uiso 0.50 1 calc PR
H10C H 0.0294 0.0819 0.2606 0.171 Uiso 0.50 1 calc PR
Cl1 Cl 0.01231(14) -0.0398(2) 0.18671(14) 0.1730(13) Uani 1 1 d .

loop_
_atom_site_aniso_label
_atom_site_aniso_U_11
_atom_site_aniso_U_22
_atom_site_aniso_U_33
_atom_site_aniso_U_23
_atom_site_aniso_U_13
_atom_site_aniso_U_12
I1 0.0384(3) 0.0329(3) 0.0505(3) 0.000 0.01327(19) 0.000
Rh1 0.0185(3) 0.0206(3) 0.0187(2) -0.00084(18) -0.00085(17) 0.00230(19)
P1 0.0242(6) 0.0254(7) 0.0232(5) 0.0007(4) 0.0004(4) -0.0006(5)
N1 0.0253(19) 0.024(2) 0.0208(17) -0.0010(14) 0.0004(14) 0.0004(16)
N2 0.0190(18) 0.027(2) 0.0229(17) 0.0005(15) -0.0017(14) 0.0031(16)
C1 0.026(2) 0.028(3) 0.019(2) 0.0010(17) -0.0023(17) -0.001(2)
C2 0.029(3) 0.027(3) 0.028(2) -0.0024(18) -0.0022(18) -0.001(2)
C3 0.031(3) 0.026(3) 0.026(2) -0.0024(18) 0.0010(17) 0.001(2)
C4 0.024(2) 0.020(2) 0.024(2) 0.0005(17) 0.0042(17) 0.0033(19)
C5 0.025(2) 0.025(2) 0.025(2) 0.0025(18) 0.0051(17) 0.0027(19)
C6 0.021(2) 0.026(3) 0.028(2) 0.0020(18) 0.0042(17) 0.0047(19)
C7 0.025(2) 0.038(3) 0.027(2) 0.001(2) -0.0007(17) 0.008(2)
C8 0.021(2) 0.034(3) 0.028(2) 0.0033(19) -0.0033(17) 0.003(2)
C9 0.020(2) 0.023(2) 0.026(2) 0.0026(18) -0.0003(17) 0.0026(19)
C10 0.022(2) 0.030(3) 0.024(2) 0.0019(18) -0.0073(16) 0.000(2)
C11 0.042(3) 0.041(3) 0.040(3) -0.015(2) -0.007(2) 0.011(2)
C12 0.038(3) 0.068(4) 0.052(3) -0.018(3) -0.014(2) 0.028(3)
C13 0.036(3) 0.039(3) 0.034(2) -0.014(2) -0.0090(19) 0.006(2)
C14 0.065(4) 0.064(4) 0.040(3) -0.001(3) -0.020(2) -0.004(3)
C15 0.023(2) 0.053(3) 0.038(3) -0.010(2) -0.0064(19) 0.007(2)
C16 0.045(3) 0.063(4) 0.043(3) 0.005(3) -0.014(2) 0.009(3)
C17 0.023(2) 0.025(3) 0.025(2) -0.0004(18) -0.0003(17) 0.0039(19)
C18 0.029(2) 0.031(3) 0.031(2) 0.0013(19) -0.0003(19) 0.003(2)
C19 0.033(3) 0.043(3) 0.038(3) -0.004(2) 0.0114(19) 0.008(2)
C20 0.040(3) 0.037(3) 0.050(3) -0.011(2) 0.004(2) 0.015(2)
C21 0.047(3) 0.023(3) 0.049(3) 0.001(2) 0.003(2) 0.010(2)
C22 0.037(3) 0.032(3) 0.034(2) 0.005(2) 0.0066(19) 0.002(2)
C23 0.028(3) 0.025(3) 0.026(2) 0.0044(18) 0.0026(17) 0.003(2)
C24 0.028(3) 0.042(3) 0.032(2) -0.001(2) -0.0013(19) 0.004(2)
C25 0.027(3) 0.040(3) 0.044(3) 0.001(2) 0.008(2) 0.004(2)
C26 0.038(3) 0.039(3) 0.030(2) 0.004(2) 0.012(2) 0.010(2)
C27 0.041(3) 0.031(3) 0.027(2) 0.0004(19) 0.0002(19) -0.002(2)
C28 0.028(2) 0.033(3) 0.031(2) 0.003(2) 0.0053(19) -0.002(2)
C29 0.026(2) 0.029(3) 0.027(2) 0.0064(19) 0.0078(17) 0.006(2)
C30 0.046(3) 0.033(3) 0.034(2) 0.000(2) 0.000(2) 0.006(2)
C31 0.073(4) 0.033(3) 0.044(3) -0.007(2) -0.003(3) 0.014(3)
C32 0.060(4) 0.050(4) 0.041(3) 0.012(2) 0.010(3) 0.026(3)
C33 0.042(3) 0.041(3) 0.043(3) 0.014(2) -0.002(2) 0.006(3)
C34 0.039(3) 0.026(3) 0.038(2) 0.010(2) 0.000(2) 0.000(2)
C35 0.029(3) 0.031(3) 0.030(2) 0.000(2) 0.0021(19) 0.000(2)
C36 0.035(3) 0.032(3) 0.031(2) 0.005(2) 0.003(2) 0.001(2)
C37 0.031(3) 0.025(3) 0.045(3) 0.003(2) -0.009(2) -0.003(2)
C38 0.041(3) 0.070(4) 0.051(3) 0.013(3) -0.003(2) -0.018(3)
C39 0.040(3) 0.080(5) 0.094(5) 0.037(4) -0.010(3) -0.025(3)
C40 0.058(4) 0.042(4) 0.098(5) 0.005(3) -0.038(4) -0.009(3)
C41 0.060(4) 0.063(4) 0.086(4) -0.032(3) -0.021(4) 0.003(4)
C42 0.047(3) 0.055(4) 0.061(3) -0.024(3) -0.003(3) -0.004(3)
C100 0.252(17) 0.044(7) 0.133(10) 0.000 0.022(10) 0.000
Cl1 0.257(4) 0.0784(17) 0.186(3) -0.0384(17) 0.033(2) 0.037(2)

loop_
_atom_type_symbol
_atom_type_description
_atom_type_scat_dispersion_real
_atom_type_scat_dispersion_imag
_atom_type_scat_source
C C 0.0033 0.0016 'International Tables Vol C Tables 4.2.6.8 and 6.1.1.4'
H H 0.0000 0.0000 'International Tables Vol C Tables 4.2.6.8 and 6.1.1.4'
Cl Cl 0.1484 0.1585 'International Tables Vol C Tables 4.2.6.8 and 6.1.1.4'
I I -0.4742 1.8119 'International Tables Vol C Tables 4.2.6.8 and 6.1.1.4'
N N 0.0061 0.0033 'International Tables Vol C Tables 4.2.6.8 and 6.1.1.4'
P P 0.1023 0.0942 'International Tables Vol C Tables 4.2.6.8 and 6.1.1.4'
Rh Rh -1.1178 0.9187 'International Tables Vol C Tables 4.2.6.8 and 6.1.1.4'

loop_
_geom_angle_atom_site_label_1
_geom_angle_atom_site_label_2
_geom_angle_atom_site_label_3
_geom_angle
_geom_angle_site_symmetry_1
_geom_angle_site_symmetry_3
N2 Rh1 N2 180.00(19) 7 .
N2 Rh1 N1 87.24(12) 7 7
N2 Rh1 N1 92.76(12) . 7
N2 Rh1 N1 92.76(12) 7 .
N2 Rh1 N1 87.24(12) . .
N1 Rh1 N1 180.00(17) 7 .
N2 Rh1 P1 86.53(9) 7 .
N2 Rh1 P1 93.47(9) . .
N1 Rh1 P1 93.75(9) 7 .
N1 Rh1 P1 86.25(9) . .
N2 Rh1 P1 93.47(9) 7 7
N2 Rh1 P1 86.53(9) . 7
N1 Rh1 P1 86.25(9) 7 7
N1 Rh1 P1 93.75(9) . 7
P1 Rh1 P1 180.00(7) . 7
C35 P1 C23 101.83(19) . .
C35 P1 C29 102.1(2) . .
C23 P1 C29 107.56(17) . .
C35 P1 Rh1 113.18(14) . .
C23 P1 Rh1 115.32(14) . .
C29 P1 Rh1 115.27(13) . .
C1 N1 C4 107.4(3) . .
C1 N1 Rh1 123.3(3) . .
C4 N1 Rh1 129.2(2) . .
C9 N2 C6 107.3(3) . .
C9 N2 Rh1 123.5(3) . .
C6 N2 Rh1 129.1(2) . .
N1 C1 C10 125.9(3) . 7
N1 C1 C2 109.9(3) . .
C10 C1 C2 124.3(3) 7 .
C3 C2 C1 107.6(3) . .
C3 C2 C13 127.4(4) . .
C1 C2 C13 124.8(4) . .
C2 C3 C4 106.5(3) . .
C2 C3 C11 122.8(3) . .
C4 C3 C11 130.5(4) . .
N1 C4 C5 124.6(3) . .
N1 C4 C3 108.6(3) . .
C5 C4 C3 126.8(4) . .
C4 C5 C6 125.1(4) . .
C4 C5 C17 117.1(3) . .
C6 C5 C17 117.8(3) . .
N2 C6 C5 124.4(3) . .
N2 C6 C7 108.6(3) . .
C5 C6 C7 126.9(4) . .
C8 C7 C6 106.7(4) . .
C8 C7 C12 124.0(4) . .
C6 C7 C12 129.2(4) . .
C7 C8 C9 107.5(3) . .
C7 C8 C15 129.1(4) . .
C9 C8 C15 123.4(4) . .
C10 C9 N2 126.1(4) . .
C10 C9 C8 124.0(3) . .
N2 C9 C8 109.8(3) . .
C9 C10 C1 128.4(4) . 7
C9 C10 H10A 115.8 . .
C1 C10 H10A 115.8 7 .
C3 C11 H11A 109.5 . .
C3 C11 H11B 109.5 . .
H11A C11 H11B 109.5 . .
C3 C11 H11C 109.5 . .
H11A C11 H11C 109.5 . .
H11B C11 H11C 109.5 . .
C7 C12 H12A 109.5 . .
C7 C12 H12B 109.5 . .
H12A C12 H12B 109.5 . .
C7 C12 H12C 109.5 . .
H12A C12 H12C 109.5 . .
H12B C12 H12C 109.5 . .
C2 C13 C14 113.6(4) . .
C2 C13 H13A 108.8 . .
C14 C13 H13A 108.8 . .
C2 C13 H13B 108.8 . .
C14 C13 H13B 108.8 . .
H13A C13 H13B 107.7 . .
C13 C14 H14A 109.5 . .
C13 C14 H14B 109.5 . .
H14A C14 H14B 109.5 . .
C13 C14 H14C 109.5 . .
H14A C14 H14C 109.5 . .
H14B C14 H14C 109.5 . .
C8 C15 C16 113.8(4) . .
C8 C15 H15A 108.8 . .
C16 C15 H15A 108.8 . .
C8 C15 H15B 108.8 . .
C16 C15 H15B 108.8 . .
H15A C15 H15B 107.7 . .
C15 C16 H16A 109.5 . .
C15 C16 H16B 109.5 . .
H16A C16 H16B 109.5 . .
C15 C16 H16C 109.5 . .
H16A C16 H16C 109.5 . .
H16B C16 H16C 109.5 . .
C22 C17 C18 119.0(4) . .
C22 C17 C5 121.5(4) . .
C18 C17 C5 119.5(4) . .
C19 C18 C17 120.3(4) . .
C19 C18 H18A 119.8 . .
C17 C18 H18A 119.8 . .
C18 C19 C20 119.7(4) . .
C18 C19 H19A 120.2 . .
C20 C19 H19A 120.2 . .
C21 C20 C19 120.6(4) . .
C21 C20 H20A 119.7 . .
C19 C20 H20A 119.7 . .
C20 C21 C22 119.5(4) . .
C20 C21 H21A 120.2 . .
C22 C21 H21A 120.2 . .
C17 C22 C21 120.9(4) . .
C17 C22 H22A 119.5 . .
C21 C22 H22A 119.5 . .
C24 C23 C28 119.2(4) . .
C24 C23 P1 120.8(3) . .
C28 C23 P1 119.9(3) . .
C25 C24 C23 120.0(4) . .
C25 C24 H24A 120.0 . .
C23 C24 H24A 120.0 . .
C26 C25 C24 120.5(4) . .
C26 C25 H25A 119.7 . .
C24 C25 H25A 119.7 . .
C25 C26 C27 120.3(4) . .
C25 C26 H26A 119.9 . .
C27 C26 H26A 119.9 . .
C26 C27 C28 119.9(4) . .
C26 C27 H27A 120.0 . .
C28 C27 H27A 120.0 . .
C27 C28 C23 120.1(4) . .
C27 C28 H28A 119.9 . .
C23 C28 H28A 119.9 . .
C30 C29 C34 118.7(4) . .
C30 C29 P1 121.5(3) . .
C34 C29 P1 119.7(3) . .
C31 C30 C29 120.5(4) . .
C31 C30 H30A 119.8 . .
C29 C30 H30A 119.8 . .
C30 C31 C32 120.3(5) . .
C30 C31 H31A 119.8 . .
C32 C31 H31A 119.8 . .
C33 C32 C31 119.8(5) . .
C33 C32 H32A 120.1 . .
C31 C32 H32A 120.1 . .
C34 C33 C32 119.9(4) . .
C34 C33 H33A 120.0 . .
C32 C33 H33A 120.0 . .
C33 C34 C29 120.7(4) . .
C33 C34 H34A 119.7 . .
C29 C34 H34A 119.7 . .
C36 C35 P1 174.3(4) . .
C35 C36 C37 176.8(5) . .
C42 C37 C38 119.5(4) . .
C42 C37 C36 120.3(4) . .
C38 C37 C36 120.1(4) . .
C37 C38 C39 118.3(5) . .
C37 C38 H38A 120.8 . .
C39 C38 H38A 120.8 . .
C40 C39 C38 120.8(6) . .
C40 C39 H39A 119.6 . .
C38 C39 H39A 119.6 . .
C41 C40 C39 119.3(5) . .
C41 C40 H40A 120.3 . .
C39 C40 H40A 120.3 . .
C40 C41 C42 121.2(6) . .
C40 C41 H41A 119.4 . .
C42 C41 H41A 119.4 . .
C41 C42 C37 120.8(6) . .
C41 C42 H42A 119.6 . .
C37 C42 H42A 119.6 . .
Cl1 C100 Cl1 117.1(6) . 2
Cl1 C100 H10B 108.0 . .
Cl1 C100 H10B 108.0 2 .
Cl1 C100 H10C 108.0 . .
Cl1 C100 H10C 108.0 2 .
H10B C100 H10C 107.3 . .

loop_
_geom_bond_atom_site_label_1
_geom_bond_atom_site_label_2
_geom_bond_distance
_geom_bond_site_symmetry_2
Rh1 N2 2.046(3) 7
Rh1 N2 2.046(3) .
Rh1 N1 2.051(3) 7
Rh1 N1 2.051(3) .
Rh1 P1 2.3688(10) .
Rh1 P1 2.3688(10) 7
P1 C35 1.751(5) .
P1 C23 1.820(4) .
P1 C29 1.821(4) .
N1 C1 1.377(5) .
N1 C4 1.378(5) .
N2 C9 1.375(5) .
N2 C6 1.382(5) .
C1 C10 1.380(6) 7
C1 C2 1.440(6) .
C2 C3 1.364(6) .
C2 C13 1.509(5) .
C3 C4 1.479(5) .
C3 C11 1.504(6) .
C4 C5 1.394(5) .
C5 C6 1.404(5) .
C5 C17 1.502(6) .
C6 C7 1.469(5) .
C7 C8 1.367(6) .
C7 C12 1.501(6) .
C8 C9 1.440(6) .
C8 C15 1.514(6) .
C9 C10 1.373(6) .
C10 C1 1.380(6) 7
C10 H10A 0.9500 .
C11 H11A 0.9800 .
C11 H11B 0.9800 .
C11 H11C 0.9800 .
C12 H12A 0.9800 .
C12 H12B 0.9800 .
C12 H12C 0.9800 .
C13 C14 1.510(7) .
C13 H13A 0.9900 .
C13 H13B 0.9900 .
C14 H14A 0.9800 .
C14 H14B 0.9800 .
C14 H14C 0.9800 .
C15 C16 1.519(6) .
C15 H15A 0.9900 .
C15 H15B 0.9900 .
C16 H16A 0.9800 .
C16 H16B 0.9800 .
C16 H16C 0.9800 .
C17 C22 1.378(6) .
C17 C18 1.389(6) .
C18 C19 1.378(6) .
C18 H18A 0.9500 .
C19 C20 1.384(7) .
C19 H19A 0.9500 .
C20 C21 1.368(7) .
C20 H20A 0.9500 .
C21 C22 1.382(6) .
C21 H21A 0.9500 .
C22 H22A 0.9500 .
C23 C24 1.389(6) .
C23 C28 1.397(6) .
C24 C25 1.387(6) .
C24 H24A 0.9500 .
C25 C26 1.372(6) .
C25 H25A 0.9500 .
C26 C27 1.378(6) .
C26 H26A 0.9500 .
C27 C28 1.391(6) .
C27 H27A 0.9500 .
C28 H28A 0.9500 .
C29 C30 1.389(6) .
C29 C34 1.400(6) .
C30 C31 1.377(7) .
C30 H30A 0.9500 .
C31 C32 1.387(7) .
C31 H31A 0.9500 .
C32 C33 1.382(7) .
C32 H32A 0.9500 .
C33 C34 1.377(6) .
C33 H33A 0.9500 .
C34 H34A 0.9500 .
C35 C36 1.192(6) .
C36 C37 1.455(6) .
C37 C42 1.374(6) .
C37 C38 1.393(7) .
C38 C39 1.399(8) .
C38 H38A 0.9500 .
C39 C40 1.385(9) .
C39 H39A 0.9500 .
C40 C41 1.347(9) .
C40 H40A 0.9500 .
C41 C42 1.369(8) .
C41 H41A 0.9500 .
C42 H42A 0.9500 .
C100 Cl1 1.703(6) .
C100 Cl1 1.703(6) 2
C100 H10B 0.9900 .
C100 H10C 0.9900 .

loop_
_geom_torsion_atom_site_label_1
_geom_torsion_atom_site_label_2
_geom_torsion_atom_site_label_3
_geom_torsion_atom_site_label_4
_geom_torsion
_geom_torsion_site_symmetry_1
_geom_torsion_site_symmetry_4
N2 Rh1 P1 C35 51.85(18) 7 .
N2 Rh1 P1 C35 -128.15(18) . .
N1 Rh1 P1 C35 138.84(18) 7 .
N1 Rh1 P1 C35 -41.16(18) . .
N2 Rh1 P1 C23 -64.85(16) 7 .
N2 Rh1 P1 C23 115.15(16) . .
N1 Rh1 P1 C23 22.15(17) 7 .
N1 Rh1 P1 C23 -157.85(17) . .
N2 Rh1 P1 C29 168.82(17) 7 .
N2 Rh1 P1 C29 -11.18(17) . .
N1 Rh1 P1 C29 -104.18(17) 7 .
N1 Rh1 P1 C29 75.82(17) . .
N2 Rh1 N1 C1 1.9(3) 7 .
N2 Rh1 N1 C1 -178.1(3) . .
P1 Rh1 N1 C1 88.3(3) . .
P1 Rh1 N1 C1 -91.7(3) 7 .
N2 Rh1 N1 C4 177.6(3) 7 .
N2 Rh1 N1 C4 -2.4(3) . .
P1 Rh1 N1 C4 -96.0(3) . .
P1 Rh1 N1 C4 84.0(3) 7 .
N1 Rh1 N2 C9 -0.7(3) 7 .
N1 Rh1 N2 C9 179.3(3) . .
P1 Rh1 N2 C9 -94.6(3) . .
P1 Rh1 N2 C9 85.4(3) 7 .
N1 Rh1 N2 C6 177.3(3) 7 .
N1 Rh1 N2 C6 -2.7(3) . .
P1 Rh1 N2 C6 83.4(3) . .
P1 Rh1 N2 C6 -96.6(3) 7 .
C4 N1 C1 C10 179.9(4) . 7
Rh1 N1 C1 C10 -3.6(5) . 7
C4 N1 C1 C2 -1.0(4) . .
Rh1 N1 C1 C2 175.5(3) . .
N1 C1 C2 C3 -0.2(5) . .
C10 C1 C2 C3 179.0(4) 7 .
N1 C1 C2 C13 -176.1(4) . .
C10 C1 C2 C13 3.0(7) 7 .
C1 C2 C3 C4 1.2(5) . .
C13 C2 C3 C4 177.0(4) . .
C1 C2 C3 C11 -174.5(4) . .
C13 C2 C3 C11 1.4(7) . .
C1 N1 C4 C5 -178.9(4) . .
Rh1 N1 C4 C5 4.9(6) . .
C1 N1 C4 C3 1.8(4) . .
Rh1 N1 C4 C3 -174.5(3) . .
C2 C3 C4 N1 -1.9(4) . .
C11 C3 C4 N1 173.4(4) . .
C2 C3 C4 C5 178.8(4) . .
C11 C3 C4 C5 -6.0(7) . .
N1 C4 C5 C6 -2.0(6) . .
C3 C4 C5 C6 177.2(4) . .
N1 C4 C5 C17 178.5(3) . .
C3 C4 C5 C17 -2.3(6) . .
C9 N2 C6 C5 -176.0(4) . .
Rh1 N2 C6 C5 5.8(6) . .
C9 N2 C6 C7 1.7(4) . .
Rh1 N2 C6 C7 -176.5(3) . .
C4 C5 C6 N2 -3.4(6) . .
C17 C5 C6 N2 176.1(3) . .
C4 C5 C6 C7 179.3(4) . .
C17 C5 C6 C7 -1.2(6) . .
N2 C6 C7 C8 -2.6(5) . .
C5 C6 C7 C8 175.0(4) . .
N2 C6 C7 C12 172.0(4) . .
C5 C6 C7 C12 -10.3(7) . .
C6 C7 C8 C9 2.4(5) . .
C12 C7 C8 C9 -172.6(4) . .
C6 C7 C8 C15 -178.3(4) . .
C12 C7 C8 C15 6.7(7) . .
C6 N2 C9 C10 -176.2(4) . .
Rh1 N2 C9 C10 2.1(6) . .
C6 N2 C9 C8 -0.2(4) . .
Rh1 N2 C9 C8 178.2(3) . .
C7 C8 C9 C10 174.7(4) . .
C15 C8 C9 C10 -4.7(6) . .
C7 C8 C9 N2 -1.5(5) . .
C15 C8 C9 N2 179.2(4) . .
N2 C9 C10 C1 -0.9(7) . 7
C8 C9 C10 C1 -176.4(4) . 7
C3 C2 C13 C14 -87.6(6) . .
C1 C2 C13 C14 87.6(5) . .
C7 C8 C15 C16 -100.0(5) . .
C9 C8 C15 C16 79.2(5) . .
C4 C5 C17 C22 -81.2(5) . .
C6 C5 C17 C22 99.2(5) . .
C4 C5 C17 C18 95.9(5) . .
C6 C5 C17 C18 -83.6(5) . .
C22 C17 C18 C19 1.1(6) . .
C5 C17 C18 C19 -176.1(4) . .
C17 C18 C19 C20 0.2(6) . .
C18 C19 C20 C21 -1.1(7) . .
C19 C20 C21 C22 0.6(7) . .
C18 C17 C22 C21 -1.7(6) . .
C5 C17 C22 C21 175.5(4) . .
C20 C21 C22 C17 0.8(7) . .
C35 P1 C23 C24 -10.3(4) . .
C29 P1 C23 C24 -117.1(4) . .
Rh1 P1 C23 C24 112.7(3) . .
C35 P1 C23 C28 174.1(3) . .
C29 P1 C23 C28 67.2(4) . .
Rh1 P1 C23 C28 -62.9(3) . .
C28 C23 C24 C25 -0.1(6) . .
P1 C23 C24 C25 -175.8(3) . .
C23 C24 C25 C26 -0.1(7) . .
C24 C25 C26 C27 0.2(7) . .
C25 C26 C27 C28 0.0(7) . .
C26 C27 C28 C23 -0.2(6) . .
C24 C23 C28 C27 0.3(6) . .
P1 C23 C28 C27 176.0(3) . .
C35 P1 C29 C30 10.3(4) . .
C23 P1 C29 C30 117.0(3) . .
Rh1 P1 C29 C30 -112.8(3) . .
C35 P1 C29 C34 -173.3(3) . .
C23 P1 C29 C34 -66.6(4) . .
Rh1 P1 C29 C34 63.6(3) . .
C34 C29 C30 C31 1.0(6) . .
P1 C29 C30 C31 177.4(4) . .
C29 C30 C31 C32 -0.3(7) . .
C30 C31 C32 C33 -0.6(7) . .
C31 C32 C33 C34 0.8(7) . .
C32 C33 C34 C29 -0.1(7) . .
C30 C29 C34 C33 -0.8(6) . .
P1 C29 C34 C33 -177.3(3) . .
C42 C37 C38 C39 1.4(8) . .
C36 C37 C38 C39 -175.5(5) . .
C37 C38 C39 C40 -0.4(8) . .
C38 C39 C40 C41 -0.8(9) . .
C39 C40 C41 C42 1.0(9) . .
C40 C41 C42 C37 0.0(9) . .
C38 C37 C42 C41 -1.2(8) . .
C36 C37 C42 C41 175.6(5) . .
